data_7009705
loop_
_publ_author_name
'Yang, Shi-Ping'
'Chen, Xiao-Ming'
'Ji, Liang-Nian'

_publ_section_title
;
 Influence of the counter ions and ligands on structures of silver(I)
 helicates with di-Schiff bases containing imidazole groups
;
_journal_issue 14
_journal_name_full 'Journal of the Chemical Society, Dalton Transactions'
_journal_page_first 2337
_journal_paper_doi 10.1039/b002837l
_journal_year 2000
_chemical_formula_sum 'C24 H34 Ag2 N14 O7'
_chemical_formula_weight 846.39
_chemical_name_systematic
; 
 ? 
;
_space_group_IT_number 14
_symmetry_cell_setting monoclinic
_symmetry_space_group_name_Hall '-P 2ybc'
_symmetry_space_group_name_H-M 'P 1 21/c 1'
_atom_sites_solution_hydrogens geom
_atom_sites_solution_primary direct
_atom_sites_solution_secondary difmap
_audit_creation_method SHELXL-97
_cell_angle_alpha 90.00
_cell_angle_beta 92.820(4)
_cell_angle_gamma 90.00
_cell_formula_units_Z 12
_cell_length_a 13.677(3)
_cell_length_b 27.472(6)
_cell_length_c 27.311(5)
_cell_measurement_reflns_used 25
_cell_measurement_temperature 293(2)
_cell_measurement_theta_max 15
_cell_measurement_theta_min 7
_cell_volume 10249(4)
_computing_cell_refinement SMART
_computing_data_collection SMART
_computing_data_reduction SMART
_computing_molecular_graphics 'SHELXTL Version 5 (Sheldrick, 1997)'
_computing_publication_material 'SHELXL-97 (Sheldrick, 1997)'
_computing_structure_refinement 'SHELXL-97 (Sheldrick, 1997)'
_computing_structure_solution 'SHELXS-97 (Sheldrick, 1990)'
_diffrn_ambient_temperature 293(2)
_diffrn_measured_fraction_theta_full 0.970
_diffrn_measured_fraction_theta_max 0.970
_diffrn_measurement_device_type 'Bruker Smart 1k'
_diffrn_measurement_method \w
_diffrn_radiation_monochromator graphite
_diffrn_radiation_source 'fine-focus sealed tube'
_diffrn_radiation_type MoK\a
_diffrn_radiation_wavelength 0.71073
_diffrn_reflns_av_R_equivalents 0.0000
_diffrn_reflns_av_sigmaI/netI 0.0243
_diffrn_reflns_limit_h_max 15
_diffrn_reflns_limit_h_min -15
_diffrn_reflns_limit_k_max 30
_diffrn_reflns_limit_k_min 0
_diffrn_reflns_limit_l_max 30
_diffrn_reflns_limit_l_min 0
_diffrn_reflns_number 14714
_diffrn_reflns_theta_full 23.30
_diffrn_reflns_theta_max 23.30
_diffrn_reflns_theta_min 1.48
_diffrn_standards_decay_% 0.03
_diffrn_standards_interval_count 200
_diffrn_standards_number 2
_exptl_absorpt_coefficient_mu 1.208
_exptl_absorpt_correction_T_max 0.710
_exptl_absorpt_correction_T_min 0.561
_exptl_absorpt_correction_type psi-scan
_exptl_crystal_colour colourless
_exptl_crystal_density_diffrn 1.646
_exptl_crystal_density_meas ?
_exptl_crystal_density_method .
_exptl_crystal_description block
_exptl_crystal_F_000 5112
_exptl_crystal_size_max 0.45
_exptl_crystal_size_mid 0.30
_exptl_crystal_size_min 0.25
_refine_diff_density_max 1.002
_refine_diff_density_min -0.779
_refine_diff_density_rms 0.122
_refine_ls_extinction_coef 0.00027(4)
_refine_ls_extinction_expression Fc^*^=kFc[1+0.001xFc^2^\l^3^/sin(2\q)]^-1/4^
_refine_ls_extinction_method SHELXL
_refine_ls_goodness_of_fit_ref 1.052
_refine_ls_hydrogen_treatment mixed
_refine_ls_matrix_type full
_refine_ls_number_parameters 1325
_refine_ls_number_reflns 14714
_refine_ls_number_restraints 245
_refine_ls_restrained_S_all 1.064
_refine_ls_R_factor_all 0.0906
_refine_ls_R_factor_gt 0.0685
_refine_ls_shift/su_max 0.051
_refine_ls_shift/su_mean 0.001
_refine_ls_structure_factor_coef Fsqd
_refine_ls_weighting_details 'w=1/[\s^2^(Fo^2^)+(0.1254P)^2^+27.6074P] where P=(Fo^2^+2Fc^2^)/3'
_refine_ls_weighting_scheme calc
_refine_ls_wR_factor_gt 0.1996
_refine_ls_wR_factor_ref 0.2247
_reflns_number_gt 10870
_reflns_number_total 14714
_reflns_threshold_expression >2sigma(I)
_cod_data_source_file b002837l.txt
_cod_data_source_block complex_3
_cod_depositor_comments
;
The following automatic conversions were performed:
'_symmetry_cell_setting' value 'Monoclinic' changed to 'monoclinic'
according to '/home/saulius/struct/CIF-dictionaries/cif_core.dic'
dictionary named 'cif_core.dic' version 2.4.1 from 2010-06-29.

Automatic conversion script
Id: cif_fix_enum 1527 2010-12-29 10:47:43Z saulius 

The following automatic conversions were performed:

'_refine_ls_weighting_scheme' value 'calc
w=1/[\s^2^(Fo^2^)+(0.1254P)^2^+27.6074P] where P=(Fo^2^+2Fc^2^)/3'
was changed to 'calc'. New tag '_refine_ls_weighting_details' was
created. The value of the new tag was set to
'w=1/[\s^2^(Fo^2^)+(0.1254P)^2^+27.6074P] where P=(Fo^2^+2Fc^2^)/3'.

Automatic conversion script
Id: cif_fix_values 3143 2015-03-26 13:38:13Z robertas 
;
_cod_original_sg_symbol_H-M P2(1)/c
_cod_database_code 7009705

loop_
_symmetry_equiv_pos_as_xyz
'x, y, z'
'-x, y+1/2, -z+1/2'
'-x, -y, -z'
'x, -y-1/2, z-1/2'

loop_
_atom_site_label
_atom_site_type_symbol
_atom_site_fract_x
_atom_site_fract_y
_atom_site_fract_z
_atom_site_U_iso_or_equiv
_atom_site_adp_type
_atom_site_occupancy
_atom_site_calc_flag
_atom_site_refinement_flags
_atom_site_disorder_assembly
_atom_site_disorder_group
Ag1 Ag 0.17725(4) 0.43799(2) 0.29287(2) 0.08708(17) Uani 1 d . . .
Ag2 Ag 0.10970(5) 0.32783(2) 0.330683(18) 0.08954(17) Uani 1 d . . .
Ag3 Ag 0.33565(4) 0.43389(3) 0.81029(3) 0.1003(2) Uani 1 d . . .
Ag4 Ag 0.41352(4) 0.381674(18) 0.92012(2) 0.09023(18) Uani 1 d . . .
Ag5 Ag 0.35775(6) 0.63673(2) 0.45178(3) 0.1091(2) Uani 1 d . . .
Ag6 Ag 0.11100(5) 0.68204(3) 0.42024(2) 0.1068(2) Uani 1 d . . .
N1 N -0.0062(4) 0.32003(17) 0.26578(17) 0.0654(13) Uani 1 d . . .
N2 N -0.0256(5) 0.31637(19) 0.18518(18) 0.0800(16) Uani 1 d . . .
N3 N 0.1980(4) 0.32458(17) 0.25982(19) 0.0717(14) Uani 1 d . . .
N4 N 0.3301(3) 0.40425(19) 0.29933(18) 0.0678(14) Uani 1 d . . .
N5 N 0.4531(3) 0.5205(2) 0.30923(17) 0.0691(14) Uani 1 d . . .
N6 N 0.2951(4) 0.50440(19) 0.30585(19) 0.0714(14) Uani 1 d . . .
C1 C -0.1029(5) 0.3169(2) 0.2539(3) 0.0778(19) Uani 1 d . . .
H1 H -0.1544 0.3166 0.2767 0.120 Uiso 1 d R . .
C2 C -0.1153(6) 0.3149(2) 0.2029(3) 0.089(2) Uani 1 d . . .
H2 H -0.1765 0.3129 0.1840 0.120 Uiso 1 d R . .
C3 C -0.0062(7) 0.3160(3) 0.1333(3) 0.111(3) Uani 1 d . . .
H3A H 0.0637 0.3172 0.1302 0.120 Uiso 1 d R . .
H3B H -0.0312 0.2863 0.1189 0.120 Uiso 1 d R . .
H3C H -0.0362 0.3433 0.1174 0.120 Uiso 1 d R . .
C4 C 0.0400(5) 0.31936(19) 0.2241(2) 0.0646(16) Uani 1 d . . .
C5 C 0.1432(5) 0.3229(2) 0.2209(2) 0.0737(18) Uani 1 d . . .
H5 H 0.1714 0.3236 0.1894 0.120 Uiso 1 d R . .
C6 C 0.3041(5) 0.3270(3) 0.2565(3) 0.090(2) Uani 1 d . . .
H6A H 0.3203 0.3447 0.2278 0.120 Uiso 1 d R . .
H6B H 0.3301 0.2948 0.2543 0.120 Uiso 1 d R . .
C7 C 0.3526(5) 0.3519(3) 0.2995(3) 0.088(2) Uani 1 d . . .
H7A H 0.3291 0.3377 0.3285 0.120 Uiso 1 d R . .
H7B H 0.4222 0.3476 0.2996 0.120 Uiso 1 d R . .
C8 C 0.4008(4) 0.4337(2) 0.3029(2) 0.0678(17) Uani 1 d . . .
H8 H 0.4669 0.4217 0.3032 0.120 Uiso 1 d R . .
C9 C 0.3840(4) 0.4853(2) 0.3060(2) 0.0635(16) Uani 1 d . . .
C10 C 0.5584(4) 0.5147(3) 0.3095(2) 0.085(2) Uani 1 d . . .
H10A H 0.5737 0.4805 0.3068 0.120 Uiso 1 d R . .
H10B H 0.5841 0.5317 0.2821 0.120 Uiso 1 d R . .
H10C H 0.5881 0.5271 0.3394 0.120 Uiso 1 d R . .
C11 C 0.4066(5) 0.5631(3) 0.3112(3) 0.084(2) Uani 1 d . . .
H11 H 0.4360 0.5950 0.3148 0.120 Uiso 1 d R . .
C12 C 0.3088(5) 0.5532(3) 0.3096(3) 0.084(2) Uani 1 d . . .
H12 H 0.2575 0.5770 0.3099 0.120 Uiso 1 d R . .
N7 N 0.1352(4) 0.26467(19) 0.39387(18) 0.0717(14) Uani 1 d . . .
N8 N 0.1420(3) 0.2547(2) 0.47362(18) 0.0726(15) Uani 1 d . . .
N9 N 0.1077(4) 0.36634(19) 0.40435(18) 0.0725(15) Uani 1 d . . .
N10 N 0.0286(3) 0.43980(17) 0.33081(19) 0.0664(13) Uani 1 d . . .
N11 N -0.1055(4) 0.44144(18) 0.2135(2) 0.0827(17) Uani 1 d . . .
N12 N 0.0526(4) 0.44201(17) 0.22977(19) 0.0665(14) Uani 1 d . . .
C13 C 0.1477(5) 0.2171(3) 0.4048(3) 0.080(2) Uani 1 d . . .
H13 H 0.1533 0.1915 0.3810 0.120 Uiso 1 d R . .
C14 C 0.1511(5) 0.2108(3) 0.4542(2) 0.083(2) Uani 1 d . . .
H14 H 0.1597 0.1801 0.4713 0.120 Uiso 1 d R . .
C15 C 0.1390(5) 0.2648(3) 0.5269(2) 0.094(2) Uani 1 d . . .
H15A H 0.1475 0.2354 0.5452 0.120 Uiso 1 d R . .
H15B H 0.1918 0.2871 0.5363 0.120 Uiso 1 d R . .
H15C H 0.0780 0.2800 0.5344 0.120 Uiso 1 d R . .
C16 C 0.1316(4) 0.2871(2) 0.4366(2) 0.0641(16) Uani 1 d . . .
C17 C 0.1183(4) 0.3387(3) 0.4417(2) 0.0759(19) Uani 1 d . . .
H17 H 0.1178 0.3526 0.4738 0.120 Uiso 1 d R . .
C18 C 0.0971(6) 0.4184(2) 0.4118(3) 0.089(2) Uani 1 d . . .
H18A H 0.1560 0.4341 0.4020 0.120 Uiso 1 d R . .
H18B H 0.0903 0.4247 0.4458 0.120 Uiso 1 d R . .
C19 C 0.0113(5) 0.4396(3) 0.3822(3) 0.086(2) Uani 1 d . . .
H19A H -0.0457 0.4206 0.3876 0.120 Uiso 1 d R . .
H19B H -0.0003 0.4724 0.3925 0.120 Uiso 1 d R . .
C20 C -0.0448(4) 0.4392(2) 0.3012(3) 0.0727(18) Uani 1 d . . .
H20 H -0.1096 0.4383 0.3133 0.120 Uiso 1 d R . .
C21 C -0.0323(4) 0.44063(19) 0.2489(2) 0.0671(17) Uani 1 d . . .
C22 C -0.2116(5) 0.4396(3) 0.2214(4) 0.114(3) Uani 1 d . . .
H22A H -0.2195 0.4395 0.2561 0.120 Uiso 1 d R . .
H22B H -0.2440 0.4674 0.2070 0.120 Uiso 1 d R . .
H22C H -0.2392 0.4104 0.2072 0.120 Uiso 1 d R . .
C23 C -0.0629(6) 0.4423(3) 0.1697(3) 0.091(2) Uani 1 d . . .
H23 H -0.0965 0.4422 0.1383 0.120 Uiso 1 d R . .
C24 C 0.0342(6) 0.4435(2) 0.1798(3) 0.081(2) Uani 1 d . . .
H24 H 0.0839 0.4444 0.1558 0.120 Uiso 1 d R . .
N13 N 0.2124(4) 0.4342(2) 0.7449(2) 0.0858(18) Uani 1 d . . .
N14 N 0.0517(4) 0.43523(18) 0.7290(3) 0.0888(19) Uani 1 d . . .
N15 N 0.1869(4) 0.42981(19) 0.8461(2) 0.0777(16) Uani 1 d . . .
N16 N 0.3337(4) 0.45464(17) 0.92844(18) 0.0669(14) Uani 1 d . . .
N17 N 0.5634(4) 0.51990(17) 0.94270(16) 0.0683(14) Uani 1 d . . .
N18 N 0.5382(4) 0.44135(16) 0.93428(17) 0.0644(13) Uani 1 d . . .
C25 C 0.1922(6) 0.4365(3) 0.6959(3) 0.102(3) Uani 1 d . . .
H25 H 0.2411 0.4369 0.6723 0.120 Uiso 1 d R . .
C26 C 0.0968(6) 0.4366(3) 0.6860(4) 0.108(3) Uani 1 d . . .
H26 H 0.0638 0.4381 0.6544 0.120 Uiso 1 d R . .
C27 C -0.0532(5) 0.4352(3) 0.7355(4) 0.113(3) Uani 1 d . . .
H27A H -0.0866 0.4365 0.7035 0.120 Uiso 1 d R . .
H27B H -0.0711 0.4060 0.7518 0.120 Uiso 1 d R . .
H27C H -0.0708 0.4630 0.7541 0.120 Uiso 1 d R . .
C28 C 0.1246(5) 0.4338(2) 0.7642(3) 0.082(2) Uani 1 d . . .
C29 C 0.1132(5) 0.4303(2) 0.8171(3) 0.082(2) Uani 1 d . . .
H29 H 0.0488 0.4283 0.8295 0.120 Uiso 1 d R . .
C30 C 0.1715(5) 0.4261(3) 0.8994(3) 0.092(2) Uani 1 d . . .
H30A H 0.1911 0.3942 0.9104 0.120 Uiso 1 d R . .
H30B H 0.1030 0.4296 0.9046 0.120 Uiso 1 d R . .
C31 C 0.2285(5) 0.4627(3) 0.9292(3) 0.086(2) Uani 1 d . . .
H31A H 0.2133 0.4946 0.9167 0.120 Uiso 1 d R . .
H31B H 0.2088 0.4612 0.9624 0.120 Uiso 1 d R . .
C32 C 0.3903(5) 0.4909(2) 0.9339(2) 0.0709(18) Uani 1 d . . .
H32 H 0.3627 0.5230 0.9357 0.120 Uiso 1 d R . .
C33 C 0.4949(4) 0.4848(2) 0.93691(19) 0.0590(15) Uani 1 d . . .
C34 C 0.5469(6) 0.5723(2) 0.9465(3) 0.093(2) Uani 1 d . . .
H34A H 0.6081 0.5892 0.9504 0.120 Uiso 1 d R . .
H34B H 0.5122 0.5833 0.9171 0.120 Uiso 1 d R . .
H34C H 0.5083 0.5786 0.9742 0.120 Uiso 1 d R . .
C35 C 0.6532(5) 0.4984(3) 0.9444(2) 0.0796(19) Uani 1 d . . .
H35 H 0.7154 0.5145 0.9477 0.120 Uiso 1 d R . .
C36 C 0.6368(5) 0.4495(2) 0.9393(2) 0.0739(18) Uani 1 d . . .
H36 H 0.6863 0.4247 0.9395 0.120 Uiso 1 d R . .
N19 N 0.4606(4) 0.49378(19) 0.81470(17) 0.0694(14) Uani 1 d . . .
N20 N 0.6202(4) 0.5025(2) 0.81905(17) 0.0724(15) Uani 1 d . . .
N21 N 0.4813(4) 0.39224(19) 0.80699(18) 0.0716(14) Uani 1 d . . .
N22 N 0.4066(4) 0.31292(19) 0.8704(2) 0.0787(16) Uani 1 d . . .
N23 N 0.3958(4) 0.23321(18) 0.9750(2) 0.0804(17) Uani 1 d . . .
N24 N 0.4067(4) 0.31273(18) 0.9733(2) 0.0743(15) Uani 1 d . . .
C37 C 0.4826(5) 0.5417(2) 0.8188(2) 0.080(2) Uani 1 d . . .
H37 H 0.4353 0.5675 0.8195 0.120 Uiso 1 d R . .
C38 C 0.5807(5) 0.5470(3) 0.8218(2) 0.081(2) Uani 1 d . . .
H38 H 0.6155 0.5773 0.8250 0.120 Uiso 1 d R . .
C39 C 0.7273(5) 0.4929(3) 0.8221(3) 0.099(3) Uani 1 d . . .
H39A H 0.7375 0.4585 0.8195 0.120 Uiso 1 d R . .
H39B H 0.7580 0.5092 0.7958 0.120 Uiso 1 d R . .
H39C H 0.7555 0.5044 0.8529 0.120 Uiso 1 d R . .
C40 C 0.5470(4) 0.4705(2) 0.8151(2) 0.0670(17) Uani 1 d . . .
C41 C 0.5575(5) 0.4182(3) 0.8109(2) 0.0718(18) Uani 1 d . . .
H41 H 0.6213 0.4036 0.8112 0.120 Uiso 1 d R . .
C42 C 0.4944(6) 0.3395(3) 0.8000(3) 0.095(2) Uani 1 d . . .
H42A H 0.5520 0.3290 0.8186 0.120 Uiso 1 d R . .
H42B H 0.5034 0.3328 0.7660 0.120 Uiso 1 d R . .
C43 C 0.4087(6) 0.3118(3) 0.8172(3) 0.096(2) Uani 1 d . . .
H43A H 0.3502 0.3263 0.8028 0.120 Uiso 1 d R . .
H43B H 0.4113 0.2786 0.8065 0.120 Uiso 1 d R . .
C44 C 0.4006(4) 0.2729(2) 0.8941(3) 0.079(2) Uani 1 d . . .
H44 H 0.3966 0.2425 0.8768 0.120 Uiso 1 d R . .
C45 C 0.4003(4) 0.2729(2) 0.9468(3) 0.0679(17) Uani 1 d . . .
C46 C 0.3878(6) 0.1817(2) 0.9606(4) 0.106(3) Uani 1 d . . .
H46A H 0.3863 0.1796 0.9255 0.120 Uiso 1 d R . .
H46B H 0.4430 0.1639 0.9742 0.120 Uiso 1 d R . .
H46C H 0.3286 0.1682 0.9723 0.120 Uiso 1 d R . .
C47 C 0.3995(5) 0.2487(3) 1.0226(3) 0.085(2) Uani 1 d . . .
H47 H 0.3976 0.2286 1.0513 0.120 Uiso 1 d R . .
C48 C 0.4063(5) 0.2979(3) 1.0203(3) 0.083(2) Uani 1 d . . .
H48 H 0.4107 0.3191 1.0483 0.120 Uiso 1 d R . .
N25 N 0.4655(4) 0.5724(2) 0.4405(2) 0.0815(16) Uani 1 d . . .
N26 N 0.4826(5) 0.4936(2) 0.4369(2) 0.097(2) Uani 1 d . . .
N27 N 0.2636(5) 0.56432(19) 0.4467(2) 0.0834(17) Uani 1 d . . .
N28 N 0.1210(4) 0.6352(2) 0.4909(2) 0.0764(15) Uani 1 d . . .
N29 N 0.1152(3) 0.7425(2) 0.56736(18) 0.0729(15) Uani 1 d . . .
N30 N 0.1123(3) 0.73716(19) 0.48645(18) 0.0692(14) Uani 1 d . . .
C49 C 0.5625(6) 0.5617(3) 0.4379(3) 0.105(3) Uani 1 d . . .
H49 H 0.6154 0.5846 0.4370 0.120 Uiso 1 d R . .
C50 C 0.5710(8) 0.5130(3) 0.4352(3) 0.110(3) Uani 1 d . . .
H50 H 0.6300 0.4943 0.4332 0.120 Uiso 1 d R . .
C51 C 0.4564(9) 0.4408(3) 0.4351(3) 0.140(4) Uani 1 d . . .
H51A H 0.5160 0.4227 0.4330 0.120 Uiso 1 d R . .
H51B H 0.4245 0.4315 0.4642 0.120 Uiso 1 d R . .
H51C H 0.4140 0.4341 0.4068 0.120 Uiso 1 d R . .
C52 C 0.4196(6) 0.5309(2) 0.4399(2) 0.0756(19) Uani 1 d . . .
C53 C 0.3169(6) 0.5266(2) 0.4438(2) 0.083(2) Uani 1 d . . .
H53 H 0.2876 0.4948 0.4444 0.120 Uiso 1 d R . .
C54 C 0.1571(6) 0.5588(3) 0.4516(3) 0.103(3) Uani 1 d . . .
H54A H 0.1402 0.5248 0.4513 0.120 Uiso 1 d R . .
H54B H 0.1248 0.5736 0.4234 0.120 Uiso 1 d R . .
C55 C 0.1202(6) 0.5825(3) 0.4956(3) 0.093(2) Uani 1 d . . .
H55A H 0.0549 0.5716 0.5009 0.120 Uiso 1 d R . .
H55B H 0.1616 0.5730 0.5234 0.120 Uiso 1 d R . .
C56 C 0.1283(4) 0.6594(3) 0.5300(2) 0.0745(19) Uani 1 d . . .
H56 H 0.1403 0.6431 0.5608 0.120 Uiso 1 d R . .
C57 C 0.1202(4) 0.7116(2) 0.5283(2) 0.0643(16) Uani 1 d . . .
C58 C 0.1205(5) 0.7288(3) 0.6197(2) 0.094(2) Uani 1 d . . .
H58A H 0.1302 0.6944 0.6230 0.120 Uiso 1 d R . .
H58B H 0.1742 0.7457 0.6360 0.120 Uiso 1 d R . .
H58C H 0.0606 0.7379 0.6341 0.120 Uiso 1 d R . .
C59 C 0.1027(4) 0.7876(3) 0.5487(3) 0.083(2) Uani 1 d . . .
H59 H 0.0948 0.8169 0.5672 0.120 Uiso 1 d R . .
C60 C 0.1012(5) 0.7836(3) 0.5000(3) 0.081(2) Uani 1 d . . .
H60 H 0.0948 0.8105 0.4775 0.120 Uiso 1 d R . .
N31 N -0.0160(4) 0.6860(2) 0.3585(2) 0.0820(17) Uani 1 d . . .
N33 N 0.1861(4) 0.68727(19) 0.34459(19) 0.0759(15) Uani 1 d . . .
N32 N -0.0511(5) 0.69331(19) 0.27950(19) 0.0836(17) Uani 1 d . . .
N34 N 0.3474(4) 0.71339(18) 0.4182(2) 0.0714(14) Uani 1 d . . .
N35 N 0.3533(4) 0.76934(19) 0.5385(2) 0.0821(17) Uani 1 d . . .
N36 N 0.3638(3) 0.69145(19) 0.5192(2) 0.0721(15) Uani 1 d . . .
C61 C -0.1151(6) 0.6872(3) 0.3497(3) 0.104(3) Uani 1 d . . .
H61 H -0.1622 0.6855 0.3746 0.120 Uiso 1 d R . .
C62 C -0.1358(6) 0.6914(3) 0.3008(3) 0.096(2) Uani 1 d . . .
H62 H -0.1998 0.6927 0.2848 0.120 Uiso 1 d R . .
C63 C -0.0421(8) 0.6973(3) 0.2270(3) 0.109(3) Uani 1 d . . .
H63A H -0.1063 0.6988 0.2112 0.120 Uiso 1 d R . .
H63B H -0.0064 0.7263 0.2197 0.120 Uiso 1 d R . .
H63C H -0.0080 0.6694 0.2154 0.120 Uiso 1 d R . .
C64 C 0.0212(5) 0.6901(2) 0.3149(2) 0.0695(17) Uani 1 d . . .
C65 C 0.1248(5) 0.6906(2) 0.3084(2) 0.0724(18) Uani 1 d . . .
H65 H 0.1479 0.6937 0.2759 0.120 Uiso 1 d R . .
C66 C 0.2906(5) 0.6880(3) 0.3376(3) 0.095(2) Uani 1 d . . .
H66A H 0.3004 0.6935 0.3035 0.120 Uiso 1 d R . .
H66B H 0.3177 0.6567 0.3462 0.120 Uiso 1 d R . .
C67 C 0.3439(5) 0.7260(3) 0.3667(3) 0.089(2) Uani 1 d . . .
H67A H 0.4094 0.7292 0.3560 0.120 Uiso 1 d R . .
H67B H 0.3114 0.7568 0.3619 0.120 Uiso 1 d R . .
C68 C 0.3484(4) 0.7463(2) 0.4489(3) 0.0736(19) Uani 1 d . . .
H68 H 0.3437 0.7795 0.4382 0.120 Uiso 1 d R . .
C69 C 0.3545(4) 0.7366(2) 0.5013(3) 0.0734(19) Uani 1 d . . .
C70 C 0.3460(6) 0.8224(3) 0.5332(4) 0.106(3) Uani 1 d . . .
H70A H 0.3465 0.8369 0.5652 0.120 Uiso 1 d R . .
H70B H 0.4007 0.8344 0.5160 0.120 Uiso 1 d R . .
H70C H 0.2862 0.8307 0.5153 0.120 Uiso 1 d R . .
C71 C 0.3614(5) 0.7443(3) 0.5806(3) 0.093(2) Uani 1 d . . .
H71 H 0.3636 0.7577 0.6130 0.120 Uiso 1 d R . .
C72 C 0.3665(5) 0.6959(3) 0.5677(3) 0.087(2) Uani 1 d . . .
H72 H 0.3713 0.6691 0.5904 0.120 Uiso 1 d R . .
N37 N 0.2941(4) 0.5982(2) 0.6456(3) 0.159(4) Uani 1 d DU . .
O1 O 0.2322(4) 0.6266(2) 0.6564(3) 0.169(3) Uani 1 d DU . .
O2 O 0.3805(4) 0.6046(3) 0.6543(4) 0.189(3) Uani 1 d DU . .
O3 O 0.2683(8) 0.5632(3) 0.6203(5) 0.342(7) Uani 1 d DU . .
N38 N 0.6018(8) 0.6818(2) 0.3346(2) 0.183(5) Uani 1 d DU . .
O4 O 0.6366(10) 0.6912(4) 0.3758(2) 0.305(6) Uani 1 d DU . .
O5 O 0.6112(10) 0.7129(3) 0.3029(3) 0.264(5) Uani 1 d DU . .
O6 O 0.5958(12) 0.6397(2) 0.3225(4) 0.301(6) Uani 1 d DU . .
N39 N 0.2816(4) 0.87549(18) 0.4012(3) 0.196(4) Uani 1 d DU . .
O7 O 0.2203(4) 0.8438(2) 0.4067(4) 0.220(4) Uani 1 d DU . .
O8 O 0.2542(8) 0.9177(2) 0.4002(14) 0.410(9) Uani 0.50 d PDU . .
O9 O 0.3645(5) 0.8675(5) 0.4189(9) 0.309(14) Uani 0.50 d PDU . .
O8' O 0.2573(9) 0.9173(2) 0.4079(6) 0.206(6) Uani 0.50 d PDU . .
O9' O 0.3361(8) 0.8681(5) 0.3672(4) 0.290(13) Uani 0.50 d PDU . .
N40 N 0.1839(5) 0.6381(5) 0.1663(2) 0.108(4) Uani 0.50 d PDU . .
N40' N 0.2410(11) 0.6706(3) 0.1857(3) 0.136(6) Uani 0.50 d PDU . .
O10 O 0.2131(5) 0.6366(2) 0.20944(16) 0.191(4) Uani 1 d DU . .
O11 O 0.2438(5) 0.6365(5) 0.1352(2) 0.117(4) Uani 0.50 d PDU . .
O12 O 0.0985(5) 0.6297(6) 0.1545(4) 0.160(5) Uani 0.50 d PDU . .
O11' O 0.2577(11) 0.6638(4) 0.1431(2) 0.152(7) Uani 0.50 d PDU . .
O12' O 0.2546(12) 0.7106(3) 0.2040(4) 0.175(5) Uani 0.50 d PDU . .
N41 N 0.1490(5) 0.4388(3) 0.5478(3) 0.209(6) Uani 1 d DU . .
O13 O 0.1092(7) 0.3995(2) 0.5553(5) 0.268(5) Uani 1 d DU . .
O14 O 0.2122(5) 0.4386(4) 0.5177(3) 0.242(5) Uani 1 d DU . .
O15 O 0.0990(8) 0.4751(3) 0.5517(6) 0.351(7) Uani 1 d DU . .
N42 N 0.7941(8) 0.6192(2) 0.9270(3) 0.271(8) Uani 1 d DU . .
O16 O 0.7782(9) 0.5963(3) 0.8888(3) 0.253(5) Uani 1 d DU . .
O17 O 0.8387(11) 0.5991(4) 0.9608(3) 0.377(7) Uani 1 d DU . .
O18 O 0.8021(13) 0.6631(2) 0.9226(5) 0.348(7) Uani 1 d DU . .
O1W O 0.4151(14) 0.7089(6) 0.7040(8) 0.166(7) Uani 0.40 d PU . .
H1WA H 0.3960 0.7065 0.7442 0.150 Uiso 0.40 d PR . .
H1WB H 0.3600 0.7321 0.6985 0.150 Uiso 0.40 d PR . .
O2W O 0.6215(18) 0.8042(7) 0.3596(5) 0.168(8) Uani 0.40 d PU . .
H2WA H 0.6826 0.7901 0.3540 0.150 Uiso 0.40 d PR . .
H2WB H 0.5594 0.8140 0.3464 0.150 Uiso 0.40 d PR . .
O3W O 0.7314(16) 0.6428(8) 0.4499(8) 0.198(9) Uani 0.40 d PU . .
H3WA H 0.7762 0.6165 0.4586 0.150 Uiso 0.40 d PR . .
H3WB H 0.6900 0.6351 0.4225 0.150 Uiso 0.40 d PR . .
O4W O 0.451(2) 0.8349(8) 0.3157(11) 0.175(11) Uani 0.30 d PU . .
H4WA H 0.5101 0.8307 0.3392 0.150 Uiso 0.30 d PR . .
H4WB H 0.4739 0.8384 0.2828 0.150 Uiso 0.30 d PR . .

loop_
_atom_site_aniso_label
_atom_site_aniso_U_11
_atom_site_aniso_U_22
_atom_site_aniso_U_33
_atom_site_aniso_U_23
_atom_site_aniso_U_13
_atom_site_aniso_U_12
Ag1 0.0546(3) 0.0985(4) 0.1080(4) 0.0165(3) 0.0030(3) -0.0029(2)
Ag2 0.1118(4) 0.1028(4) 0.0545(3) -0.0044(3) 0.0089(3) -0.0231(3)
Ag3 0.0543(3) 0.1219(5) 0.1238(5) 0.0088(4) -0.0043(3) -0.0069(3)
Ag4 0.1024(4) 0.0543(3) 0.1129(4) -0.0108(3) -0.0063(3) -0.0018(3)
Ag5 0.1331(5) 0.0552(3) 0.1380(5) -0.0069(3) -0.0046(4) -0.0058(3)
Ag6 0.1232(5) 0.1359(5) 0.0607(3) -0.0077(3) 0.0000(3) 0.0058(4)
N1 0.084(3) 0.058(3) 0.055(3) 0.000(2) 0.012(2) -0.011(2)
N2 0.109(4) 0.073(3) 0.058(3) -0.003(2) -0.001(3) 0.001(3)
N3 0.092(3) 0.056(3) 0.069(3) 0.002(2) 0.024(3) 0.000(2)
N4 0.053(3) 0.080(3) 0.070(3) 0.013(2) -0.001(2) 0.003(2)
N5 0.055(3) 0.097(4) 0.055(3) -0.003(2) 0.003(2) -0.014(3)
N6 0.062(3) 0.077(3) 0.075(3) -0.009(3) 0.003(2) -0.013(2)
C1 0.085(4) 0.064(4) 0.084(4) -0.001(3) 0.002(4) -0.009(3)
C2 0.108(5) 0.069(4) 0.087(5) 0.001(3) -0.027(4) -0.009(4)
C3 0.157(8) 0.116(6) 0.059(4) -0.005(4) -0.006(5) 0.014(6)
C4 0.092(4) 0.047(3) 0.054(3) 0.001(2) -0.004(3) -0.005(3)
C5 0.108(5) 0.064(3) 0.050(3) 0.001(3) 0.019(3) -0.001(3)
C6 0.087(4) 0.080(4) 0.107(5) 0.014(4) 0.035(4) 0.015(4)
C7 0.080(4) 0.084(4) 0.101(5) 0.019(4) 0.002(4) 0.013(4)
C8 0.052(3) 0.096(4) 0.055(3) 0.012(3) -0.002(3) 0.005(3)
C9 0.050(3) 0.091(4) 0.049(3) 0.006(3) 0.001(2) -0.006(3)
C10 0.061(4) 0.120(5) 0.076(4) 0.001(4) 0.004(3) -0.018(4)
C11 0.080(4) 0.093(5) 0.078(4) -0.014(4) -0.004(3) -0.023(4)
C12 0.063(4) 0.090(5) 0.099(5) -0.012(4) -0.002(3) 0.001(3)
N7 0.065(3) 0.081(3) 0.069(3) 0.011(3) 0.005(2) 0.004(3)
N8 0.057(3) 0.099(4) 0.062(3) 0.008(3) 0.005(2) 0.003(3)
N9 0.076(3) 0.082(3) 0.059(3) -0.005(3) -0.002(2) -0.013(3)
N10 0.060(3) 0.060(3) 0.080(3) 0.000(2) 0.014(2) -0.008(2)
N11 0.062(3) 0.058(3) 0.125(5) 0.003(3) -0.027(3) 0.000(2)
N12 0.064(3) 0.060(3) 0.075(3) 0.002(2) 0.001(2) -0.010(2)
C13 0.073(4) 0.082(4) 0.084(4) 0.004(3) 0.004(3) 0.015(3)
C14 0.064(4) 0.108(5) 0.077(4) 0.030(4) 0.000(3) 0.008(4)
C15 0.075(4) 0.151(7) 0.055(4) 0.015(4) -0.004(3) 0.010(4)
C16 0.064(3) 0.081(4) 0.047(3) 0.003(3) 0.001(3) -0.006(3)
C17 0.062(3) 0.112(5) 0.054(3) -0.008(3) 0.002(3) -0.011(3)
C18 0.118(5) 0.075(4) 0.076(4) -0.024(3) 0.013(4) -0.021(4)
C19 0.087(4) 0.075(4) 0.099(5) -0.009(4) 0.023(4) 0.000(3)
C20 0.057(3) 0.052(3) 0.111(5) 0.002(3) 0.024(3) -0.006(3)
C21 0.059(3) 0.046(3) 0.096(4) 0.007(3) 0.007(3) -0.008(2)
C22 0.067(4) 0.094(5) 0.178(9) -0.007(5) -0.022(5) 0.003(4)
C23 0.095(5) 0.075(4) 0.100(5) 0.010(4) -0.034(4) -0.011(4)
C24 0.096(5) 0.064(4) 0.083(4) 0.008(3) -0.006(4) -0.007(3)
N13 0.063(3) 0.095(4) 0.098(4) -0.016(3) -0.014(3) -0.011(3)
N14 0.063(3) 0.055(3) 0.145(5) 0.004(3) -0.036(3) -0.004(2)
N15 0.055(3) 0.073(3) 0.105(4) -0.003(3) -0.003(3) -0.006(2)
N16 0.067(3) 0.061(3) 0.073(3) -0.006(2) 0.007(2) 0.006(2)
N17 0.098(4) 0.060(3) 0.047(2) -0.001(2) 0.006(2) -0.017(3)
N18 0.077(3) 0.053(3) 0.063(3) 0.002(2) 0.001(2) -0.001(2)
C25 0.091(5) 0.104(6) 0.110(6) -0.014(5) -0.020(5) -0.012(4)
C26 0.109(6) 0.088(5) 0.121(6) 0.000(5) -0.046(5) -0.019(4)
C27 0.081(5) 0.072(4) 0.181(9) 0.003(5) -0.041(5) -0.002(4)
C28 0.062(4) 0.053(3) 0.130(6) -0.011(3) -0.020(4) -0.003(3)
C29 0.055(3) 0.068(4) 0.121(6) -0.005(4) -0.002(4) -0.011(3)
C30 0.068(4) 0.090(5) 0.120(6) 0.008(4) 0.024(4) -0.007(4)
C31 0.088(4) 0.085(4) 0.088(4) 0.001(4) 0.022(4) 0.013(4)
C32 0.098(4) 0.051(3) 0.064(4) 0.000(3) 0.008(3) 0.007(3)
C33 0.075(3) 0.058(3) 0.043(3) 0.001(2) 0.000(3) 0.000(3)
C34 0.151(7) 0.065(4) 0.065(4) -0.004(3) 0.016(4) -0.021(4)
C35 0.086(4) 0.090(4) 0.063(4) -0.001(3) 0.005(3) -0.024(4)
C36 0.077(4) 0.079(4) 0.065(4) -0.001(3) -0.001(3) -0.006(3)
N19 0.068(3) 0.083(3) 0.057(3) 0.003(2) 0.002(2) -0.005(3)
N20 0.069(3) 0.093(4) 0.055(3) 0.002(3) 0.005(2) -0.017(3)
N21 0.073(3) 0.081(3) 0.061(3) -0.008(2) 0.000(2) 0.002(3)
N22 0.078(3) 0.065(3) 0.092(4) -0.020(3) 0.004(3) -0.007(3)
N23 0.060(3) 0.056(3) 0.125(5) 0.010(3) 0.003(3) 0.001(2)
N24 0.064(3) 0.066(3) 0.093(4) 0.000(3) 0.011(3) -0.001(2)
C37 0.098(5) 0.075(4) 0.067(4) 0.007(3) 0.002(3) -0.005(4)
C38 0.087(4) 0.097(5) 0.060(4) 0.005(3) -0.001(3) -0.038(4)
C39 0.063(4) 0.150(7) 0.085(5) -0.005(5) 0.018(3) -0.031(4)
C40 0.061(3) 0.090(4) 0.050(3) 0.003(3) 0.005(3) -0.009(3)
C41 0.063(3) 0.093(4) 0.059(3) -0.004(3) -0.001(3) -0.004(3)
C42 0.102(5) 0.097(5) 0.086(5) -0.023(4) 0.010(4) 0.003(4)
C43 0.115(6) 0.073(4) 0.099(5) -0.022(4) 0.001(4) -0.015(4)
C44 0.065(4) 0.052(3) 0.120(5) -0.016(3) 0.002(4) -0.007(3)
C45 0.051(3) 0.058(3) 0.095(4) -0.001(3) 0.006(3) -0.003(3)
C46 0.081(5) 0.060(4) 0.178(8) -0.007(5) 0.000(5) 0.003(3)
C47 0.060(3) 0.076(4) 0.120(6) 0.024(4) 0.015(4) 0.004(3)
C48 0.069(4) 0.085(4) 0.097(5) 0.004(4) 0.025(3) 0.001(3)
N25 0.091(4) 0.083(3) 0.070(3) -0.006(3) -0.001(3) 0.013(3)
N26 0.142(5) 0.085(4) 0.062(3) -0.007(3) 0.001(3) 0.027(4)
N27 0.102(4) 0.065(3) 0.083(4) -0.009(3) 0.006(3) -0.016(3)
N28 0.062(3) 0.089(3) 0.079(3) 0.004(3) 0.003(3) -0.012(3)
N29 0.051(2) 0.109(4) 0.059(3) -0.013(3) 0.006(2) -0.012(3)
N30 0.060(3) 0.080(3) 0.068(3) -0.008(3) 0.006(2) 0.000(2)
C49 0.099(5) 0.135(7) 0.079(5) -0.024(5) 0.001(4) 0.019(5)
C50 0.144(7) 0.112(6) 0.076(5) -0.019(4) 0.007(5) 0.040(6)
C51 0.257(13) 0.073(5) 0.090(6) -0.001(4) 0.008(7) 0.034(6)
C52 0.114(5) 0.052(3) 0.061(3) -0.007(3) 0.001(3) 0.007(3)
C53 0.128(6) 0.053(3) 0.066(4) -0.010(3) 0.001(4) -0.005(4)
C54 0.100(5) 0.078(4) 0.132(7) -0.012(4) -0.001(5) -0.028(4)
C55 0.096(5) 0.083(4) 0.101(5) -0.005(4) 0.024(4) -0.026(4)
C56 0.056(3) 0.105(5) 0.062(4) 0.002(3) 0.003(3) -0.019(3)
C57 0.042(3) 0.089(4) 0.062(3) -0.004(3) 0.006(2) -0.010(3)
C58 0.086(5) 0.132(6) 0.064(4) -0.017(4) 0.007(3) -0.013(4)
C59 0.054(3) 0.097(5) 0.100(5) -0.022(4) 0.007(3) 0.000(3)
C60 0.068(4) 0.101(5) 0.074(4) -0.005(4) 0.002(3) 0.010(4)
N31 0.081(3) 0.098(4) 0.067(3) -0.012(3) 0.001(3) -0.009(3)
N33 0.083(3) 0.076(3) 0.069(3) -0.007(3) 0.015(3) -0.006(3)
N32 0.123(5) 0.066(3) 0.060(3) -0.005(2) -0.013(3) 0.001(3)
N34 0.066(3) 0.057(3) 0.090(4) -0.004(3) 0.004(3) -0.002(2)
N35 0.052(3) 0.073(3) 0.123(4) -0.028(3) 0.015(3) -0.007(2)
N36 0.055(3) 0.070(3) 0.091(4) -0.004(3) 0.004(3) -0.010(2)
C61 0.075(4) 0.133(6) 0.103(6) -0.028(5) 0.006(4) -0.019(4)
C62 0.096(5) 0.105(5) 0.085(5) -0.010(4) -0.024(4) -0.002(4)
C63 0.183(8) 0.068(4) 0.074(5) 0.001(4) -0.019(5) 0.003(5)
C64 0.093(4) 0.056(3) 0.060(4) -0.005(3) 0.003(3) -0.005(3)
C65 0.104(5) 0.058(3) 0.057(3) -0.007(3) 0.010(3) -0.001(3)
C66 0.094(5) 0.105(5) 0.089(5) 0.000(4) 0.035(4) 0.006(4)
C67 0.076(4) 0.084(4) 0.107(5) 0.013(4) 0.014(4) -0.007(4)
C68 0.057(3) 0.053(3) 0.111(5) 0.004(3) 0.003(3) 0.001(3)
C69 0.049(3) 0.062(3) 0.110(5) -0.008(3) 0.010(3) -0.007(3)
C70 0.080(4) 0.081(5) 0.158(7) -0.029(5) 0.023(5) -0.008(4)
C71 0.063(4) 0.119(6) 0.097(5) -0.016(4) 0.005(4) -0.022(4)
C72 0.067(4) 0.096(5) 0.098(5) 0.003(4) 0.012(4) -0.019(4)
N37 0.088(4) 0.111(5) 0.281(11) 0.039(6) 0.047(6) 0.022(4)
O1 0.157(5) 0.157(5) 0.197(6) 0.013(5) 0.046(5) 0.022(4)
O2 0.161(5) 0.180(6) 0.223(6) 0.039(5) -0.023(5) 0.024(5)
O3 0.344(9) 0.330(9) 0.350(10) -0.036(7) 0.010(7) 0.004(7)
N38 0.188(10) 0.222(11) 0.138(8) -0.051(7) -0.006(7) 0.023(8)
O4 0.306(9) 0.327(9) 0.282(9) -0.022(7) 0.020(7) -0.001(7)
O5 0.274(8) 0.263(8) 0.253(8) 0.003(7) -0.002(7) -0.015(7)
O6 0.310(9) 0.284(9) 0.307(9) -0.008(7) 0.006(7) -0.031(7)
N39 0.157(7) 0.134(6) 0.289(11) 0.112(7) -0.085(7) -0.042(6)
O7 0.215(7) 0.221(7) 0.223(7) 0.023(6) -0.010(6) -0.020(6)
O8 0.407(11) 0.405(11) 0.417(12) -0.006(8) 0.004(8) 0.000(8)
O9 0.26(2) 0.31(3) 0.34(3) 0.09(2) -0.12(2) -0.06(2)
O8' 0.201(9) 0.185(9) 0.227(9) -0.009(7) -0.036(7) 0.000(7)
O9' 0.205(19) 0.43(3) 0.24(2) 0.09(2) 0.070(17) -0.04(2)
N40 0.101(8) 0.141(10) 0.084(7) 0.055(7) 0.032(7) 0.028(8)
N40' 0.158(14) 0.136(12) 0.116(11) 0.029(10) 0.012(10) -0.015(11)
O10 0.251(9) 0.166(7) 0.164(6) -0.003(6) 0.098(6) -0.007(7)
O11 0.110(7) 0.136(9) 0.108(8) 0.016(7) 0.038(7) 0.037(7)
O12 0.140(7) 0.183(8) 0.158(8) 0.041(6) 0.029(6) 0.009(6)
O11' 0.173(13) 0.194(16) 0.093(9) -0.006(9) 0.028(9) 0.045(11)
O12' 0.171(8) 0.182(8) 0.173(8) 0.011(7) 0.013(7) 0.006(7)
N41 0.155(9) 0.323(17) 0.146(8) 0.016(10) -0.032(7) 0.007(10)
O13 0.283(8) 0.260(8) 0.260(8) 0.024(7) 0.022(7) -0.013(7)
O14 0.214(7) 0.285(8) 0.224(7) 0.030(6) -0.025(6) -0.030(6)
O15 0.355(9) 0.335(9) 0.362(10) -0.009(7) 0.024(7) -0.009(7)
N42 0.159(9) 0.157(9) 0.50(2) -0.062(13) 0.068(13) -0.052(8)
O16 0.251(8) 0.248(8) 0.262(8) -0.051(6) 0.032(6) -0.047(6)
O17 0.390(10) 0.371(10) 0.369(10) 0.020(7) 0.002(7) -0.006(7)
O18 0.347(9) 0.341(9) 0.358(10) -0.025(7) 0.042(7) -0.010(7)
O1W 0.156(13) 0.121(11) 0.214(17) -0.044(12) -0.064(12) 0.040(10)
O2W 0.26(2) 0.193(16) 0.050(7) 0.011(9) 0.028(10) 0.009(15)
O3W 0.222(17) 0.202(16) 0.172(16) -0.068(13) 0.043(14) -0.110(14)
O4W 0.21(2) 0.100(13) 0.22(2) 0.055(14) 0.027(19) -0.013(15)

loop_
_atom_type_symbol
_atom_type_description
_atom_type_scat_dispersion_real
_atom_type_scat_dispersion_imag
_atom_type_scat_source
C C 0.0033 0.0016 'International Tables Vol C Tables 4.2.6.8 and 6.1.1.4'
H H 0.0000 0.0000 'International Tables Vol C Tables 4.2.6.8 and 6.1.1.4'
N N 0.0061 0.0033 'International Tables Vol C Tables 4.2.6.8 and 6.1.1.4'
O O 0.0106 0.0060 'International Tables Vol C Tables 4.2.6.8 and 6.1.1.4'
Ag Ag -0.8971 1.1015 'International Tables Vol C Tables 4.2.6.8 and 6.1.1.4'

loop_
_geom_angle_atom_site_label_1
_geom_angle_atom_site_label_2
_geom_angle_atom_site_label_3
_geom_angle
_geom_angle_site_symmetry_1
_geom_angle_site_symmetry_3
_geom_angle_publ_flag
N4 Ag1 N10 142.19(18) . . yes
N4 Ag1 N12 134.32(18) . . yes
N10 Ag1 N12 73.10(18) . . yes
N4 Ag1 N6 72.42(18) . . yes
N10 Ag1 N6 120.18(17) . . yes
N12 Ag1 N6 121.08(17) . . yes
N4 Ag1 Ag2 82.80(13) . . yes
N10 Ag1 Ag2 67.73(12) . . yes
N12 Ag1 Ag2 93.84(11) . . yes
N6 Ag1 Ag2 145.07(12) . . yes
N9 Ag2 N1 132.73(18) . . yes
N9 Ag2 N3 141.35(18) . . yes
N1 Ag2 N3 74.09(18) . . yes
N9 Ag2 N7 73.44(18) . . yes
N1 Ag2 N7 122.47(17) . . yes
N3 Ag2 N7 119.57(17) . . yes
N9 Ag2 Ag1 82.40(13) . . yes
N1 Ag2 Ag1 92.08(11) . . yes
N3 Ag2 Ag1 67.43(12) . . yes
N7 Ag2 Ag1 145.43(12) . . yes
N15 Ag3 N21 140.92(19) . . yes
N15 Ag3 N19 131.43(18) . . yes
N21 Ag3 N19 73.99(18) . . yes
N15 Ag3 N13 73.3(2) . . yes
N21 Ag3 N13 123.47(19) . . yes
N19 Ag3 N13 120.95(19) . . yes
N16 Ag4 N22 139.45(19) . . yes
N16 Ag4 N18 73.94(17) . . yes
N22 Ag4 N18 131.43(18) . . yes
N16 Ag4 N24 126.72(18) . . yes
N22 Ag4 N24 73.1(2) . . yes
N18 Ag4 N24 119.69(17) . . yes
N34 Ag5 N25 132.0(2) . . yes
N34 Ag5 N27 136.3(2) . . yes
N25 Ag5 N27 72.6(2) . . yes
N34 Ag5 N36 74.23(19) . . yes
N25 Ag5 N36 125.73(19) . . yes
N27 Ag5 N36 125.10(19) . . yes
N28 Ag6 N33 138.90(19) . . yes
N28 Ag6 N30 73.74(19) . . yes
N33 Ag6 N30 130.24(18) . . yes
N28 Ag6 N31 129.09(19) . . yes
N33 Ag6 N31 73.04(19) . . yes
N30 Ag6 N31 119.70(19) . . yes
C4 N1 C1 107.1(5) . . ?
C4 N1 Ag2 108.6(4) . . ?
C1 N1 Ag2 144.3(4) . . ?
C2 N2 C4 107.5(5) . . ?
C2 N2 C3 124.4(7) . . ?
C4 N2 C3 128.1(7) . . ?
C5 N3 C6 119.8(6) . . ?
C5 N3 Ag2 112.8(4) . . yes
C6 N3 Ag2 127.3(4) . . yes
C8 N4 C7 117.9(5) . . ?
C8 N4 Ag1 116.2(4) . . yes
C7 N4 Ag1 126.0(4) . . ?
C11 N5 C9 107.3(5) . . ?
C11 N5 C10 124.9(6) . . ?
C9 N5 C10 127.8(6) . . ?
C9 N6 C12 105.5(5) . . ?
C9 N6 Ag1 107.6(4) . . yes
C12 N6 Ag1 146.6(4) . . yes
N1 C1 C2 108.2(6) . . ?
N2 C2 C1 106.9(6) . . ?
N1 C4 N2 110.3(6) . . ?
N1 C4 C5 124.5(5) . . ?
N2 C4 C5 125.2(6) . . ?
N3 C5 C4 119.9(6) . . ?
N3 C6 C7 112.3(6) . . ?
N4 C7 C6 111.2(6) . . ?
N4 C8 C9 120.8(5) . . ?
N6 C9 N5 110.8(6) . . ?
N6 C9 C8 122.7(5) . . ?
N5 C9 C8 126.5(5) . . ?
N5 C11 C12 107.0(6) . . ?
N6 C12 C11 109.4(6) . . ?
C16 N7 C13 105.4(5) . . ?
C16 N7 Ag2 106.2(4) . . yes
C13 N7 Ag2 148.3(4) . . yes
C14 N8 C16 108.0(5) . . ?
C14 N8 C15 124.8(6) . . ?
C16 N8 C15 127.2(6) . . ?
C17 N9 C18 118.9(6) . . ?
C17 N9 Ag2 115.1(5) . . yes
C18 N9 Ag2 126.0(4) . . yes
C20 N10 C19 117.6(5) . . ?
C20 N10 Ag1 113.7(4) . . yes
C19 N10 Ag1 128.7(4) . . yes
C23 N11 C21 107.2(6) . . ?
C23 N11 C22 126.6(7) . . ?
C21 N11 C22 126.1(7) . . ?
C21 N12 C24 106.1(6) . . ?
C21 N12 Ag1 109.4(4) . . yes
C24 N12 Ag1 144.4(5) . . yes
N7 C13 C14 110.0(6) . . ?
N8 C14 C13 106.4(6) . . ?
N7 C16 N8 110.2(6) . . ?
N7 C16 C17 123.8(5) . . ?
N8 C16 C17 126.0(5) . . ?
N9 C17 C16 121.4(6) . . ?
N9 C18 C19 112.6(6) . . ?
N10 C19 C18 111.4(6) . . ?
N10 C20 C21 120.3(6) . . ?
N12 C21 N11 110.8(6) . . ?
N12 C21 C20 123.4(6) . . ?
N11 C21 C20 125.8(6) . . ?
C24 C23 N11 106.4(7) . . ?
C23 C24 N12 109.5(7) . . ?
C28 N13 C25 104.2(6) . . ?
C28 N13 Ag3 108.7(5) . . yes
C25 N13 Ag3 147.0(5) . . yes
C28 N14 C26 105.5(6) . . ?
C28 N14 C27 127.6(7) . . ?
C26 N14 C27 126.9(7) . . ?
C29 N15 C30 118.2(6) . . ?
C29 N15 Ag3 115.6(5) . . yes
C30 N15 Ag3 126.2(4) . . yes
C32 N16 C31 118.5(5) . . ?
C32 N16 Ag4 114.0(4) . . yes
C31 N16 Ag4 127.4(4) . . yes
C33 N17 C35 108.3(5) . . ?
C33 N17 C34 127.2(6) . . ?
C35 N17 C34 124.5(6) . . ?
C33 N18 C36 106.6(5) . . ?
C33 N18 Ag4 107.9(4) . . yes
C36 N18 Ag4 145.4(4) . . yes
C26 C25 N13 110.8(8) . . ?
C25 C26 N14 108.0(8) . . ?
N13 C28 N14 111.4(7) . . ?
N13 C28 C29 122.1(6) . . ?
N14 C28 C29 126.4(6) . . ?
N15 C29 C28 120.2(6) . . ?
N15 C30 C31 113.1(6) . . ?
N16 C31 C30 112.4(6) . . ?
N16 C32 C33 121.0(5) . . ?
N18 C33 N17 109.8(5) . . ?
N18 C33 C32 122.9(5) . . ?
N17 C33 C32 127.3(5) . . ?
N17 C35 C36 106.2(6) . . ?
N18 C36 C35 109.1(6) . . ?
C40 N19 C37 105.7(5) . . ?
C40 N19 Ag3 107.6(4) . . yes
C37 N19 Ag3 146.7(5) . . yes
C40 N20 C38 107.7(5) . . ?
C40 N20 C39 128.5(6) . . ?
C38 N20 C39 123.8(6) . . ?
C41 N21 C42 117.5(6) . . ?
C41 N21 Ag3 115.3(4) . . yes
C42 N21 Ag3 127.2(4) . . yes
C44 N22 C43 119.5(6) . . ?
C44 N22 Ag4 113.7(5) . . yes
C43 N22 Ag4 126.8(4) . . yes
C45 N23 C47 107.1(5) . . ?
C45 N23 C46 129.2(7) . . ?
C47 N23 C46 123.6(6) . . ?
C45 N24 C48 105.6(6) . . ?
C45 N24 Ag4 109.3(4) . . yes
C48 N24 Ag4 145.1(5) . . yes
C38 C37 N19 109.0(6) . . ?
N20 C38 C37 107.5(6) . . ?
N20 C40 N19 110.1(6) . . ?
N20 C40 C41 125.7(6) . . ?
N19 C40 C41 124.2(6) . . ?
N21 C41 C40 118.8(6) . . ?
N21 C42 C43 111.0(6) . . ?
N22 C43 C42 111.0(6) . . ?
N22 C44 C45 120.7(6) . . ?
N24 C45 N23 111.4(6) . . ?
N24 C45 C44 123.1(6) . . ?
N23 C45 C44 125.4(6) . . ?
C48 C47 N23 105.4(6) . . ?
N24 C48 C47 110.4(7) . . ?
C52 N25 C49 106.3(6) . . ?
C52 N25 Ag5 111.0(5) . . yes
C49 N25 Ag5 142.5(5) . . yes
C50 N26 C52 106.4(7) . . ?
C50 N26 C51 127.5(8) . . ?
C52 N26 C51 126.1(8) . . ?
C53 N27 C54 119.5(6) . . ?
C53 N27 Ag5 112.1(5) . . yes
C54 N27 Ag5 128.1(4) . . yes
C56 N28 C55 116.9(6) . . ?
C56 N28 Ag6 114.4(5) . . yes
C55 N28 Ag6 128.7(5) . . yes
C59 N29 C57 106.6(5) . . ?
C59 N29 C58 126.9(6) . . ?
C57 N29 C58 126.5(6) . . ?
C60 N30 C57 105.6(5) . . ?
C60 N30 Ag6 145.8(4) . . yes
C57 N30 Ag6 108.3(4) . . yes
C50 C49 N25 107.7(8) . . ?
N26 C50 C49 108.5(8) . . ?
N25 C52 N26 111.1(7) . . ?
N25 C52 C53 123.4(6) . . ?
N26 C52 C53 125.5(6) . . ?
N27 C53 C52 120.6(6) . . ?
N27 C54 C55 113.9(6) . . ?
N28 C55 C54 111.3(6) . . ?
N28 C56 C57 119.7(6) . . ?
N30 C57 N29 109.6(6) . . ?
N30 C57 C56 123.6(6) . . ?
N29 C57 C56 126.8(6) . . ?
C60 C59 N29 107.4(6) . . ?
C59 C60 N30 110.9(7) . . ?
C64 N31 C61 105.1(6) . . ?
C64 N31 Ag6 110.2(4) . . yes
C61 N31 Ag6 144.7(5) . . yes
C65 N33 C66 120.9(6) . . ?
C65 N33 Ag6 112.9(5) . . yes
C66 N33 Ag6 126.2(4) . . yes
C62 N32 C64 108.0(6) . . ?
C62 N32 C63 123.9(7) . . ?
C64 N32 C63 128.1(7) . . ?
C68 N34 C67 118.9(6) . . ?
C68 N34 Ag5 113.7(5) . . yes
C67 N34 Ag5 127.3(4) . . yes
C71 N35 C69 107.3(6) . . ?
C71 N35 C70 126.6(7) . . ?
C69 N35 C70 126.1(7) . . ?
C72 N36 C69 106.1(6) . . ?
C72 N36 Ag5 145.9(5) . . yes
C69 N36 Ag5 107.8(4) . . yes
C62 C61 N31 109.4(7) . . ?
N32 C62 C61 107.0(7) . . ?
N31 C64 N32 110.5(6) . . ?
N31 C64 C65 122.5(6) . . ?
N32 C64 C65 127.0(6) . . ?
N33 C65 C64 121.4(6) . . ?
N33 C66 C67 113.6(6) . . ?
N34 C67 C66 110.0(6) . . ?
N34 C68 C69 122.2(6) . . ?
N36 C69 N35 110.3(6) . . ?
N36 C69 C68 122.0(6) . . ?
N35 C69 C68 127.7(6) . . ?
N35 C71 C72 106.3(7) . . ?
N36 C72 C71 110.0(7) . . ?
O1 N37 O2 123.8(7) . . ?
O1 N37 O3 117.5(7) . . ?
O2 N37 O3 118.3(7) . . ?
O6 N38 O4 118.2(8) . . ?
O6 N38 O5 118.8(8) . . ?
O4 N38 O5 116.7(8) . . ?
O8' N39 O8 10(2) . . ?
O8' N39 O7 117.5(7) . . ?
O8 N39 O7 117.9(8) . . ?
O8' N39 O9 111.4(11) . . ?
O8 N39 O9 117.1(9) . . ?
O7 N39 O9 116.7(8) . . ?
O8' N39 O9' 116.6(8) . . ?
O8 N39 O9' 109.5(18) . . ?
O7 N39 O9' 114.8(8) . . ?
O9 N39 O9' 71.8(14) . . ?
N39 O9 O9' 54.3(8) . . ?
N39 O9' O9 53.9(7) . . ?
O11 N40 O12 118.8(8) . . ?
O11 N40 O10 118.3(7) . . ?
O12 N40 O10 120.6(7) . . ?
O11 N40 N40' 84.0(8) . . ?
O12 N40 N40' 142.9(14) . . ?
O10 N40 N40' 57.6(5) . . ?
O11 N40 O11' 34.6(7) . . ?
O12 N40 O11' 132.5(10) . . ?
O10 N40 O11' 104.0(7) . . ?
N40' N40 O11' 53.2(6) . . ?
O10 N40' O11' 118.4(7) . . ?
O10 N40' O12' 121.5(8) . . ?
O11' N40' O12' 120.1(8) . . ?
O10 N40' N40 58.8(6) . . ?
O11' N40' N40 68.6(8) . . ?
O12' N40' N40 151.0(16) . . ?
O10 N40' O11 91.7(6) . . ?
O11' N40' O11 26.7(6) . . ?
O12' N40' O11 146.9(8) . . ?
N40 N40' O11 46.1(4) . . ?
N40' O10 N40 63.6(8) . . ?
O11' O11 N40 86.3(12) . . ?
O11' O11 N40' 42.8(6) . . ?
N40 O11 N40' 49.9(7) . . ?
O11 O11' N40' 110.5(10) . . ?
O11 O11' N40 59.0(9) . . ?
N40' O11' N40 58.1(7) . . ?
O15 N41 O14 118.8(9) . . ?
O15 N41 O13 116.7(8) . . ?
O14 N41 O13 116.1(8) . . ?
O17 N42 O18 118.7(9) . . ?
O17 N42 O16 118.3(8) . . ?
O18 N42 O16 115.9(8) . . ?

loop_
_geom_bond_atom_site_label_1
_geom_bond_atom_site_label_2
_geom_bond_distance
_geom_bond_site_symmetry_2
_geom_bond_publ_flag
Ag1 N4 2.286(5) . yes
Ag1 N10 2.327(5) . yes
Ag1 N12 2.367(5) . yes
Ag1 N6 2.449(5) . yes
Ag1 Ag2 3.3424(10) . yes
Ag2 N9 2.274(5) . yes
Ag2 N1 2.329(5) . yes
Ag2 N3 2.333(5) . yes
Ag2 N7 2.460(5) . yes
Ag3 N15 2.303(5) . yes
Ag3 N21 2.303(5) . yes
Ag3 N19 2.371(5) . yes
Ag3 N13 2.394(6) . yes
Ag4 N16 2.299(5) . yes
Ag4 N22 2.326(5) . yes
Ag4 N18 2.383(5) . yes
Ag4 N24 2.391(5) . yes
Ag5 N34 2.299(5) . yes
Ag5 N25 2.331(6) . yes
Ag5 N27 2.370(5) . yes
Ag5 N36 2.374(5) . yes
Ag6 N28 2.318(5) . yes
Ag6 N33 2.356(5) . yes
Ag6 N30 2.358(5) . yes
Ag6 N31 2.363(6) . yes
N1 C4 1.330(8) . ?
N1 C1 1.348(8) . ?
N2 C2 1.342(10) . ?
N2 C4 1.358(8) . ?
N2 C3 1.455(9) . ?
N3 C5 1.271(8) . ?
N3 C6 1.460(9) . ?
N4 C8 1.261(8) . ?
N4 C7 1.471(9) . ?
N5 C11 1.336(9) . ?
N5 C9 1.352(8) . ?
N5 C10 1.449(8) . ?
N6 C9 1.324(7) . ?
N6 C12 1.357(9) . ?
C1 C2 1.397(10) . ?
C4 C5 1.421(9) . ?
C6 C7 1.487(11) . ?
C8 C9 1.439(9) . ?
C11 C12 1.363(10) . ?
N7 C16 1.324(8) . ?
N7 C13 1.349(8) . ?
N8 C14 1.326(9) . ?
N8 C16 1.350(8) . ?
N8 C15 1.484(8) . ?
N9 C17 1.274(8) . ?
N9 C18 1.453(9) . ?
N10 C20 1.257(8) . ?
N10 C19 1.435(9) . ?
N11 C23 1.357(10) . ?
N11 C21 1.358(8) . ?
N11 C22 1.478(9) . ?
N12 C21 1.297(8) . ?
N12 C24 1.376(9) . ?
C13 C14 1.357(9) . ?
C16 C17 1.435(10) . ?
C18 C19 1.509(10) . ?
C20 C21 1.448(10) . ?
C23 C24 1.343(10) . ?
N13 C28 1.335(9) . ?
N13 C25 1.354(10) . ?
N14 C28 1.352(9) . ?
N14 C26 1.354(11) . ?
N14 C27 1.455(9) . ?
N15 C29 1.251(8) . ?
N15 C30 1.486(10) . ?
N16 C32 1.266(8) . ?
N16 C31 1.456(8) . ?
N17 C33 1.349(7) . ?
N17 C35 1.362(9) . ?
N17 C34 1.461(8) . ?
N18 C33 1.335(7) . ?
N18 C36 1.367(8) . ?
C25 C26 1.319(11) . ?
C28 C29 1.464(11) . ?
C30 C31 1.489(10) . ?
C32 C33 1.439(9) . ?
C35 C36 1.368(9) . ?
N19 C40 1.343(8) . ?
N19 C37 1.355(8) . ?
N20 C40 1.332(8) . ?
N20 C38 1.340(9) . ?
N20 C39 1.488(8) . ?
N21 C41 1.264(8) . ?
N21 C42 1.473(9) . ?
N22 C44 1.281(8) . ?
N22 C43 1.455(9) . ?
N23 C45 1.338(8) . ?
N23 C47 1.365(10) . ?
N23 C46 1.471(9) . ?
N24 C45 1.313(8) . ?
N24 C48 1.348(9) . ?
C37 C38 1.348(10) . ?
C40 C41 1.449(9) . ?
C42 C43 1.493(11) . ?
C44 C45 1.438(10) . ?
C47 C48 1.356(10) . ?
N25 C52 1.302(9) . ?
N25 C49 1.365(10) . ?
N26 C50 1.325(12) . ?
N26 C52 1.344(9) . ?
N26 C51 1.492(10) . ?
N27 C53 1.272(9) . ?
N27 C54 1.478(10) . ?
N28 C56 1.259(8) . ?
N28 C55 1.455(9) . ?
N29 C59 1.346(9) . ?
N29 C57 1.369(8) . ?
N29 C58 1.476(8) . ?
N30 C60 1.340(9) . ?
N30 C57 1.341(8) . ?
C49 C50 1.346(12) . ?
C52 C53 1.419(11) . ?
C54 C55 1.478(11) . ?
C56 C57 1.438(10) . ?
C59 C60 1.334(10) . ?
N31 C64 1.323(8) . ?
N31 C61 1.366(9) . ?
N33 C65 1.267(8) . ?
N33 C66 1.451(9) . ?
N32 C62 1.322(10) . ?
N32 C64 1.351(8) . ?
N32 C63 1.448(9) . ?
N34 C68 1.234(8) . ?
N34 C67 1.447(9) . ?
N35 C71 1.340(10) . ?
N35 C69 1.357(9) . ?
N35 C70 1.468(9) . ?
N36 C72 1.331(9) . ?
N36 C69 1.336(8) . ?
C61 C62 1.355(11) . ?
C64 C65 1.438(10) . ?
C66 C67 1.484(11) . ?
C68 C69 1.453(10) . ?
C71 C72 1.378(11) . ?
N37 O1 1.197(6) . ?
N37 O2 1.206(6) . ?
N37 O3 1.227(7) . ?
N38 O6 1.203(7) . ?
N38 O4 1.227(7) . ?
N38 O5 1.228(7) . ?
N39 O8' 1.212(7) . ?
N39 O8 1.218(7) . ?
N39 O7 1.222(6) . ?
N39 O9 1.231(8) . ?
N39 O9' 1.236(8) . ?
O9 O9' 1.45(3) . ?
N40 O11 1.209(7) . ?
N40 O12 1.218(7) . ?
N40 O10 1.226(7) . ?
N40 N40' 1.283(14) . ?
N40 O11' 1.407(14) . ?
N40' O10 1.210(7) . ?
N40' O11' 1.211(7) . ?
N40' O12' 1.217(7) . ?
N40' O11 1.669(12) . ?
O11 O11' 0.802(16) . ?
N41 O15 1.216(7) . ?
N41 O14 1.223(8) . ?
N41 O13 1.229(7) . ?
N42 O17 1.215(8) . ?
N42 O18 1.218(7) . ?
N42 O16 1.227(7) . ?
